data_7710258
loop_
_publ_author_name
'Komarnicka, Urszula Katarzyna'
'Kozie\/l, Sandra'
'Sk\'orska-Stania, Agnieszka'
'Kyzio\/l, Agnieszka'
'Tisato, Francesco'

_publ_section_title
;
 Synthesis, physicochemical characterization and antiproliferative
 activity of phosphino Ru(II) and Ir(III) complexes.
;
_journal_name_full 'Dalton Transactions'
_journal_paper_doi 10.1039/D2DT01055K
_journal_year 2022
_chemical_formula_moiety 'C25 H31 Cl2 O3 P Ru'
_chemical_formula_sum 'C25 H31 Cl2 O3 P Ru'
_chemical_formula_weight 582.44
_chemical_name_systematic
dichloro(\h6-[1-methyl-4-(1-methylethyl)benzene])(hydroxymethyldi[4-methoxybenzene]phosphine)ruthenium(II)
_space_group_IT_number 14
_space_group_name_Hall '-P 2yn'
_space_group_name_H-M_alt 'P 1 21/n 1'
_symmetry_cell_setting monoclinic
_symmetry_Int_Tables_number 14
_symmetry_space_group_name_Hall '-P 2yn'
_symmetry_space_group_name_H-M 'P 1 21/n 1'
_atom_sites_solution_hydrogens mixed
_audit_creation_date 2018-09-19T13:54:53-00:00
_audit_creation_method 'WinGX routine CIF_UPDATE'
_audit_update_record
;
2021-05-31 deposited with the CCDC.	2022-05-12 downloaded from the CCDC.
;
_cell_angle_alpha 90
_cell_angle_beta 92.598(1)
_cell_angle_gamma 90
_cell_formula_units_Z 4
_cell_length_a 9.6600(1)
_cell_length_b 11.1867(1)
_cell_length_c 23.5077(3)
_cell_measurement_reflns_used 13890
_cell_measurement_temperature 293(2)
_cell_measurement_theta_max 29.2290
_cell_measurement_theta_min 2.7850
_cell_measurement_wavelength 0.71073
_cell_volume 2537.71(5)
_computing_molecular_graphics 'Ortep for Windows (Farrugia, 2012)'
_computing_publication_material 'WinGX publication routines (Farrugia, 2012)'
_computing_structure_refinement 'SHELXL-2012 (Sheldrick, 2012)'
_computing_structure_solution 'SIR-92 (Altomare et al., 1994)'
_diffrn_ambient_temperature 293(2)
_diffrn_detector 'CCD plate'
_diffrn_detector_area_resol_mean 10.3756
_diffrn_detector_type Atlas
_diffrn_measured_fraction_theta_full 0.9985
_diffrn_measured_fraction_theta_max 0.9467
_diffrn_measurement_device 'four-circle diffractometer'
_diffrn_measurement_device_type 'SuperNova, Dual, Cu at home/near, Atlas'
_diffrn_measurement_method '\w scans'
_diffrn_orient_matrix_type 'CrysAlisPro convention (1999,Acta A55,543-557)'
_diffrn_orient_matrix_UB_11 -0.0711537000
_diffrn_orient_matrix_UB_12 0.0134638000
_diffrn_orient_matrix_UB_13 0.0025839000
_diffrn_orient_matrix_UB_21 0.0161988000
_diffrn_orient_matrix_UB_22 0.0315362000
_diffrn_orient_matrix_UB_23 0.0256373000
_diffrn_orient_matrix_UB_31 0.0083726000
_diffrn_orient_matrix_UB_32 0.0533531000
_diffrn_orient_matrix_UB_33 -0.0157815000
_diffrn_radiation_monochromator mirror
_diffrn_radiation_probe x-ray
_diffrn_radiation_type 'Mo K\a'
_diffrn_radiation_wavelength 0.71073
_diffrn_reflns_av_R_equivalents 0.0387
_diffrn_reflns_av_sigmaI/netI 0.0521
_diffrn_reflns_limit_h_max 13
_diffrn_reflns_limit_h_min -13
_diffrn_reflns_limit_k_max 15
_diffrn_reflns_limit_k_min -15
_diffrn_reflns_limit_l_max 32
_diffrn_reflns_limit_l_min -32
_diffrn_reflns_number 37574
_diffrn_reflns_theta_full 27.5023
_diffrn_reflns_theta_max 29.6999
_diffrn_reflns_theta_min 2.6706
_diffrn_source_type 'SuperNova (Mo) X-ray Source'
_exptl_absorpt_coefficient_mu 0.916
_exptl_absorpt_correction_T_max 1.00000
_exptl_absorpt_correction_T_min 0.76804
_exptl_absorpt_correction_type multi-scan
_exptl_absorpt_process_details
;
CrysAlisPro 1.171.39.46 (Rigaku Oxford Diffraction, 2018)
Empirical absorption correction using spherical harmonics,
 implemented in SCALE3 ABSPACK scaling algorithm.
;
_exptl_crystal_colour red
_exptl_crystal_density_diffrn 1.524
_exptl_crystal_density_method 'not measured'
_exptl_crystal_description prism
_exptl_crystal_F_000 1192
_exptl_crystal_size_max 0.50
_exptl_crystal_size_mid 0.30
_exptl_crystal_size_min 0.20
_refine_diff_density_max 0.35
_refine_diff_density_min -0.47
_refine_diff_density_rms 0.064
_refine_ls_extinction_method none
_refine_ls_goodness_of_fit_ref 1.069
_refine_ls_hydrogen_treatment mixed
_refine_ls_matrix_type full
_refine_ls_number_constraints 0
_refine_ls_number_parameters 297
_refine_ls_number_reflns 6823
_refine_ls_number_restraints 0
_refine_ls_restrained_S_all 1.069
_refine_ls_R_factor_all 0.0471
_refine_ls_R_factor_gt 0.0305
_refine_ls_shift/su_max 0.001
_refine_ls_shift/su_mean 0
_refine_ls_structure_factor_coef Fsqd
_refine_ls_weighting_details
;
 w=1/[\s^2^(Fo^2^)+(0.0249P)^2^+1.0759P]
 where P=(Fo^2^+2Fc^2^)/3
;
_refine_ls_weighting_scheme calc
_refine_ls_wR_factor_gt 0.0626
_refine_ls_wR_factor_ref 0.0708
_reflns_number_gt 5422
_reflns_number_total 6823
_reflns_threshold_expression 'I > 2\s(I)'
_cod_data_source_file d2dt01055k2.cif
_cod_data_source_block pk11
_cod_original_sg_symbol_H-M 'P 21/n'
_cod_database_code 7710258

loop_
_symmetry_equiv_pos_as_xyz
'x, y, z'
'-x+1/2, y+1/2, -z+1/2'
'-x, -y, -z'
'x-1/2, -y-1/2, z-1/2'

loop_
_atom_site_label
_atom_site_type_symbol
_atom_site_fract_x
_atom_site_fract_y
_atom_site_fract_z
_atom_site_U_iso_or_equiv
_atom_site_adp_type
_atom_site_occupancy
_atom_site_site_symmetry_order
_atom_site_calc_flag
_atom_site_refinement_flags_posn
_atom_site_refinement_flags_adp
_atom_site_refinement_flags_occupancy
_atom_site_disorder_assembly
_atom_site_disorder_group
C1 C 0.3370(3) -0.0093(3) 0.79064(11) 0.0629(7) Uani 1 1 d . . . . .
H1A H 0.3072 0.0694 0.8008 0.094 Uiso 1 1 calc R U . . .
H1B H 0.3569 -0.0551 0.8246 0.094 Uiso 1 1 calc R U . . .
H1C H 0.265 -0.0481 0.768 0.094 Uiso 1 1 calc R U . . .
C2 C 0.5817(3) 0.0623(3) 0.79170(14) 0.0873(11) Uani 1 1 d . . . . .
H2A H 0.6625 0.0686 0.7696 0.131 Uiso 1 1 calc R U . . .
H2B H 0.6037 0.0168 0.8256 0.131 Uiso 1 1 calc R U . . .
H2C H 0.5514 0.1407 0.802 0.131 Uiso 1 1 calc R U . . .
C3 C 0.4666(3) -0.0003(2) 0.75674(10) 0.0443(5) Uani 1 1 d . . . . .
H3 H 0.4979 -0.0818 0.749 0.053 Uiso 1 1 calc R U . . .
C4 C 0.4477(2) 0.0638(2) 0.70015(9) 0.0375(5) Uani 1 1 d . . . . .
C5 C 0.5333(2) 0.0301(2) 0.65472(10) 0.0421(5) Uani 1 1 d . . . . .
H5 H 0.5975 -0.0312 0.6603 0.05 Uiso 1 1 calc R U . . .
C6 C 0.5217(2) 0.0876(2) 0.60257(10) 0.0476(6) Uani 1 1 d . . . . .
H6 H 0.5777 0.0634 0.5736 0.057 Uiso 1 1 calc R U . . .
C7 C 0.4260(2) 0.1829(2) 0.59225(10) 0.0436(5) Uani 1 1 d . . . . .
C8 C 0.3441(2) 0.2178(2) 0.63764(9) 0.0399(5) Uani 1 1 d . . . . .
H8 H 0.2814 0.2802 0.6322 0.048 Uiso 1 1 calc R U . . .
C9 C 0.3552(2) 0.15980(19) 0.69137(9) 0.0366(5) Uani 1 1 d . . . . .
H9 H 0.3012 0.1853 0.7208 0.044 Uiso 1 1 calc R U . . .
C10 C 0.4171(3) 0.2438(3) 0.53522(11) 0.0612(7) Uani 1 1 d . . . . .
H10A H 0.3361 0.2935 0.5326 0.092 Uiso 1 1 calc R U . . .
H10B H 0.4115 0.1846 0.5056 0.092 Uiso 1 1 calc R U . . .
H10C H 0.4981 0.2921 0.531 0.092 Uiso 1 1 calc R U . . .
C11 C -0.0263(2) -0.0823(2) 0.59080(10) 0.0424(5) Uani 1 1 d . . . . .
H11A H -0.0005 -0.0834 0.5514 0.051 Uiso 1 1 calc R U . . .
H11B H 0.0032 -0.1575 0.608 0.051 Uiso 1 1 calc R U . . .
C21 C -0.0134(2) 0.17127(19) 0.59466(9) 0.0344(4) Uani 1 1 d . . . . .
C22 C 0.0409(2) 0.2153(2) 0.54510(9) 0.0404(5) Uani 1 1 d . . . . .
H22 H 0.1249 0.1853 0.5335 0.048 Uiso 1 1 calc R U . . .
C23 C -0.0263(3) 0.3023(2) 0.51245(9) 0.0449(5) Uani 1 1 d . . . . .
H23 H 0.0118 0.3297 0.4792 0.054 Uiso 1 1 calc R U . . .
C24 C -0.1502(3) 0.3482(2) 0.52965(10) 0.0455(6) Uani 1 1 d . . . . .
C25 C -0.2033(3) 0.3097(2) 0.57992(10) 0.0501(6) Uani 1 1 d . . . . .
H25 H -0.2844 0.3436 0.5925 0.06 Uiso 1 1 calc R U . . .
C26 C -0.1373(2) 0.2212(2) 0.61180(10) 0.0436(5) Uani 1 1 d . . . . .
H26 H -0.1757 0.1946 0.6451 0.052 Uiso 1 1 calc R U . . .
C27 C -0.2016(4) 0.4451(3) 0.44082(11) 0.0709(9) Uani 1 1 d . . . . .
H27A H -0.1156 0.4867 0.4371 0.106 Uiso 1 1 calc R U . . .
H27B H -0.2755 0.4901 0.4225 0.106 Uiso 1 1 calc R U . . .
H27C H -0.1962 0.3678 0.4233 0.106 Uiso 1 1 calc R U . . .
C31 C 0.0056(2) 0.03779(18) 0.69986(8) 0.0318(4) Uani 1 1 d . . . . .
C32 C 0.0100(2) 0.1398(2) 0.73341(9) 0.0377(5) Uani 1 1 d . . . . .
H32 H 0.0352 0.2121 0.7173 0.045 Uiso 1 1 calc R U . . .
C33 C -0.0222(2) 0.1368(2) 0.79020(9) 0.0434(5) Uani 1 1 d . . . . .
H33 H -0.0199 0.2066 0.8117 0.052 Uiso 1 1 calc R U . . .
C34 C -0.0578(3) 0.0297(2) 0.81456(10) 0.0455(6) Uani 1 1 d . . . . .
C35 C -0.0642(3) -0.0732(2) 0.78148(10) 0.0491(6) Uani 1 1 d . . . . .
H35 H -0.0895 -0.1453 0.7976 0.059 Uiso 1 1 calc R U . . .
C36 C -0.0334(2) -0.0690(2) 0.72516(10) 0.0429(5) Uani 1 1 d . . . . .
H36 H -0.0387 -0.1385 0.7035 0.051 Uiso 1 1 calc R U . . .
C37 C -0.0987(4) 0.1214(3) 0.90399(13) 0.0981(13) Uani 1 1 d . . . . .
H37A H -0.0103 0.1606 0.9073 0.147 Uiso 1 1 calc R U . . .
H37B H -0.1274 0.1 0.9412 0.147 Uiso 1 1 calc R U . . .
H37C H -0.1658 0.1743 0.8862 0.147 Uiso 1 1 calc R U . . .
O24 O -0.2275(2) 0.43128(17) 0.49956(8) 0.0689(6) Uani 1 1 d . . . . .
O34 O -0.0877(2) 0.01564(19) 0.87012(7) 0.0715(6) Uani 1 1 d . . . . .
P1 P 0.06710(5) 0.04104(5) 0.62811(2) 0.03094(11) Uani 1 1 d . . . . .
Cl1 Cl 0.27432(7) -0.04898(6) 0.52819(2) 0.05370(16) Uani 1 1 d . . . . .
Cl2 Cl 0.26959(6) -0.17233(5) 0.65780(3) 0.04962(15) Uani 1 1 d . . . . .
Ru1 Ru 0.30940(2) 0.02787(2) 0.62428(2) 0.03140(6) Uani 1 1 d . . . . .
O11 O -0.17164(18) -0.07423(18) 0.59208(8) 0.0539(5) Uani 1 1 d . . . . .
H11O H -0.189(3) -0.040(3) 0.5643(13) 0.065 Uiso 1 1 d . U . . .

loop_
_atom_site_aniso_label
_atom_site_aniso_U_11
_atom_site_aniso_U_22
_atom_site_aniso_U_33
_atom_site_aniso_U_23
_atom_site_aniso_U_13
_atom_site_aniso_U_12
C1 0.0649(18) 0.083(2) 0.0413(14) 0.0135(13) 0.0026(13) -0.0075(15)
C2 0.074(2) 0.111(3) 0.073(2) 0.025(2) -0.0368(18) -0.024(2)
C3 0.0468(13) 0.0444(13) 0.0413(12) 0.0055(10) -0.0036(10) 0.0027(10)
C4 0.0312(11) 0.0412(12) 0.0398(12) 0.0002(9) -0.0014(9) -0.0026(9)
C5 0.0271(10) 0.0511(13) 0.0480(13) 0.0018(11) 0.0020(9) 0.0061(10)
C6 0.0329(12) 0.0637(16) 0.0472(13) 0.0016(12) 0.0127(10) 0.0018(11)
C7 0.0397(12) 0.0501(13) 0.0413(12) 0.0102(10) 0.0046(10) -0.0051(10)
C8 0.0380(12) 0.0353(11) 0.0461(12) 0.0022(10) -0.0008(10) 0.0001(9)
C9 0.0362(11) 0.0361(11) 0.0377(11) -0.0048(9) 0.0028(9) -0.0023(9)
C10 0.0597(17) 0.0747(19) 0.0495(15) 0.0237(14) 0.0066(13) -0.0052(14)
C11 0.0384(12) 0.0479(13) 0.0407(12) -0.0121(10) -0.0015(9) 0.0012(10)
C21 0.0310(10) 0.0398(11) 0.0325(10) -0.0025(9) 0.0016(8) 0.0045(9)
C22 0.0375(12) 0.0470(13) 0.0369(11) -0.0031(10) 0.0049(9) 0.0057(10)
C23 0.0558(15) 0.0441(13) 0.0350(12) 0.0023(10) 0.0039(10) 0.0026(11)
C24 0.0565(15) 0.0371(12) 0.0424(13) -0.0021(10) -0.0051(11) 0.0123(11)
C25 0.0444(14) 0.0546(14) 0.0515(14) -0.0028(12) 0.0043(11) 0.0213(11)
C26 0.0377(12) 0.0529(14) 0.0409(12) -0.0003(10) 0.0087(10) 0.0103(10)
C27 0.109(3) 0.0559(17) 0.0458(15) 0.0051(13) -0.0152(16) 0.0197(16)
C31 0.0296(10) 0.0360(11) 0.0302(10) -0.0035(8) 0.0045(8) -0.0004(8)
C32 0.0391(12) 0.0369(11) 0.0375(11) -0.0043(9) 0.0075(9) -0.0069(9)
C33 0.0447(13) 0.0473(13) 0.0390(12) -0.0154(10) 0.0100(10) -0.0133(10)
C34 0.0460(13) 0.0585(15) 0.0326(11) -0.0025(10) 0.0085(10) -0.0121(11)
C35 0.0613(16) 0.0416(13) 0.0454(13) 0.0054(11) 0.0133(11) -0.0081(12)
C36 0.0520(14) 0.0347(11) 0.0426(12) -0.0065(10) 0.0094(10) -0.0021(10)
C37 0.140(3) 0.114(3) 0.0437(17) -0.0291(18) 0.0367(19) -0.049(3)
O24 0.0925(15) 0.0600(12) 0.0538(11) 0.0064(9) -0.0011(10) 0.0378(11)
O34 0.0975(16) 0.0853(14) 0.0333(9) -0.0059(9) 0.0214(10) -0.0324(12)
P1 0.0291(3) 0.0351(3) 0.0288(3) -0.0038(2) 0.0034(2) 0.0038(2)
Cl1 0.0484(3) 0.0775(4) 0.0358(3) -0.0164(3) 0.0079(2) 0.0069(3)
Cl2 0.0518(3) 0.0342(3) 0.0618(4) 0.0010(3) -0.0091(3) 0.0067(2)
Ru1 0.02858(9) 0.03586(10) 0.03003(9) -0.00188(7) 0.00425(6) 0.00604(7)
O11 0.0375(9) 0.0695(12) 0.0546(11) -0.0047(9) -0.0004(8) -0.0053(9)

loop_
_atom_type_symbol
_atom_type_description
_atom_type_scat_dispersion_real
_atom_type_scat_dispersion_imag
_atom_type_scat_source
C C 0.0033 0.0016 'International Tables Vol C Tables 4.2.6.8 and 6.1.1.4'
H H 0 0 'International Tables Vol C Tables 4.2.6.8 and 6.1.1.4'
O O 0.0106 0.006 'International Tables Vol C Tables 4.2.6.8 and 6.1.1.4'
P P 0.1023 0.0942 'International Tables Vol C Tables 4.2.6.8 and 6.1.1.4'
Cl Cl 0.1484 0.1585 'International Tables Vol C Tables 4.2.6.8 and 6.1.1.4'
Ru Ru -1.2594 0.8363 'International Tables Vol C Tables 4.2.6.8 and 6.1.1.4'

loop_
_geom_angle_atom_site_label_1
_geom_angle_atom_site_label_2
_geom_angle_atom_site_label_3
_geom_angle
_geom_angle_site_symmetry_1
_geom_angle_site_symmetry_3
_geom_angle_publ_flag
C3 C1 H1A 109.5 . . ?
C3 C1 H1B 109.5 . . ?
H1A C1 H1B 109.5 . . ?
C3 C1 H1C 109.5 . . ?
H1A C1 H1C 109.5 . . ?
H1B C1 H1C 109.5 . . ?
C3 C2 H2A 109.5 . . ?
C3 C2 H2B 109.5 . . ?
H2A C2 H2B 109.5 . . ?
C3 C2 H2C 109.5 . . ?
H2A C2 H2C 109.5 . . ?
H2B C2 H2C 109.5 . . ?
C4 C3 C1 115.0(2) . . ?
C4 C3 C2 108.2(2) . . ?
C1 C3 C2 110.3(2) . . ?
C4 C3 H3 107.7 . . ?
C1 C3 H3 107.7 . . ?
C2 C3 H3 107.7 . . ?
C9 C4 C5 118.5(2) . . ?
C9 C4 C3 122.7(2) . . ?
C5 C4 C3 118.7(2) . . ?
C9 C4 Ru1 70.41(12) . . ?
C5 C4 Ru1 72.50(12) . . ?
C3 C4 Ru1 131.71(16) . . ?
C6 C5 C4 120.8(2) . . ?
C6 C5 Ru1 71.65(13) . . ?
C4 C5 Ru1 70.12(12) . . ?
C6 C5 H5 119.6 . . ?
C4 C5 H5 119.6 . . ?
Ru1 C5 H5 131.5 . . ?
C5 C6 C7 121.6(2) . . ?
C5 C6 Ru1 72.39(13) . . ?
C7 C6 Ru1 70.62(13) . . ?
C5 C6 H6 119.2 . . ?
C7 C6 H6 119.2 . . ?
Ru1 C6 H6 130.6 . . ?
C8 C7 C6 117.3(2) . . ?
C8 C7 C10 122.6(2) . . ?
C6 C7 C10 120.1(2) . . ?
C8 C7 Ru1 69.43(12) . . ?
C6 C7 Ru1 72.08(13) . . ?
C10 C7 Ru1 130.36(18) . . ?
C7 C8 C9 121.6(2) . . ?
C7 C8 Ru1 73.08(13) . . ?
C9 C8 Ru1 71.75(12) . . ?
C7 C8 H8 119.2 . . ?
C9 C8 H8 119.2 . . ?
Ru1 C8 H8 128.3 . . ?
C4 C9 C8 120.1(2) . . ?
C4 C9 Ru1 72.37(12) . . ?
C8 C9 Ru1 70.28(12) . . ?
C4 C9 H9 120 . . ?
C8 C9 H9 120 . . ?
Ru1 C9 H9 129.9 . . ?
C7 C10 H10A 109.5 . . ?
C7 C10 H10B 109.5 . . ?
H10A C10 H10B 109.5 . . ?
C7 C10 H10C 109.5 . . ?
H10A C10 H10C 109.5 . . ?
H10B C10 H10C 109.5 . . ?
O11 C11 P1 114.06(16) . . ?
O11 C11 H11A 108.7 . . ?
P1 C11 H11A 108.7 . . ?
O11 C11 H11B 108.7 . . ?
P1 C11 H11B 108.7 . . ?
H11A C11 H11B 107.6 . . ?
C22 C21 C26 117.4(2) . . ?
C22 C21 P1 118.53(16) . . ?
C26 C21 P1 123.54(17) . . ?
C23 C22 C21 122.0(2) . . ?
C23 C22 H22 119 . . ?
C21 C22 H22 119 . . ?
C24 C23 C22 119.4(2) . . ?
C24 C23 H23 120.3 . . ?
C22 C23 H23 120.3 . . ?
O24 C24 C25 116.1(2) . . ?
O24 C24 C23 124.1(2) . . ?
C25 C24 C23 119.8(2) . . ?
C24 C25 C26 120.6(2) . . ?
C24 C25 H25 119.7 . . ?
C26 C25 H25 119.7 . . ?
C25 C26 C21 120.8(2) . . ?
C25 C26 H26 119.6 . . ?
C21 C26 H26 119.6 . . ?
O24 C27 H27A 109.5 . . ?
O24 C27 H27B 109.5 . . ?
H27A C27 H27B 109.5 . . ?
O24 C27 H27C 109.5 . . ?
H27A C27 H27C 109.5 . . ?
H27B C27 H27C 109.5 . . ?
C32 C31 C36 117.65(19) . . ?
C32 C31 P1 120.65(16) . . ?
C36 C31 P1 121.35(15) . . ?
C33 C32 C31 121.8(2) . . ?
C33 C32 H32 119.1 . . ?
C31 C32 H32 119.1 . . ?
C34 C33 C32 119.5(2) . . ?
C34 C33 H33 120.2 . . ?
C32 C33 H33 120.2 . . ?
O34 C34 C33 124.6(2) . . ?
O34 C34 C35 115.8(2) . . ?
C33 C34 C35 119.6(2) . . ?
C36 C35 C34 120.4(2) . . ?
C36 C35 H35 119.8 . . ?
C34 C35 H35 119.8 . . ?
C35 C36 C31 121.0(2) . . ?
C35 C36 H36 119.5 . . ?
C31 C36 H36 119.5 . . ?
O34 C37 H37A 109.5 . . ?
O34 C37 H37B 109.5 . . ?
H37A C37 H37B 109.5 . . ?
O34 C37 H37C 109.5 . . ?
H37A C37 H37C 109.5 . . ?
H37B C37 H37C 109.5 . . ?
C24 O24 C27 117.3(2) . . ?
C34 O34 C37 117.6(2) . . ?
C31 P1 C21 105.50(9) . . ?
C31 P1 C11 104.65(10) . . ?
C21 P1 C11 101.73(10) . . ?
C31 P1 Ru1 113.75(7) . . ?
C21 P1 Ru1 116.22(7) . . ?
C11 P1 Ru1 113.61(7) . . ?
C8 Ru1 C9 37.98(8) . . ?
C8 Ru1 C4 67.82(8) . . ?
C9 Ru1 C4 37.22(8) . . ?
C8 Ru1 C7 37.49(8) . . ?
C9 Ru1 C7 68.19(8) . . ?
C4 Ru1 C7 80.48(8) . . ?
C8 Ru1 C6 66.66(9) . . ?
C9 Ru1 C6 78.81(9) . . ?
C4 Ru1 C6 66.69(8) . . ?
C7 Ru1 C6 37.31(9) . . ?
C8 Ru1 C5 78.63(8) . . ?
C9 Ru1 C5 66.62(8) . . ?
C4 Ru1 C5 37.38(8) . . ?
C7 Ru1 C5 66.63(8) . . ?
C6 Ru1 C5 35.96(8) . . ?
C8 Ru1 P1 94.63(6) . . ?
C9 Ru1 P1 95.68(6) . . ?
C4 Ru1 P1 121.51(6) . . ?
C7 Ru1 P1 119.05(6) . . ?
C6 Ru1 P1 156.11(7) . . ?
C5 Ru1 P1 158.83(6) . . ?
C8 Ru1 Cl2 152.56(6) . . ?
C9 Ru1 Cl2 114.87(6) . . ?
C4 Ru1 Cl2 90.27(6) . . ?
C7 Ru1 Cl2 158.17(6) . . ?
C6 Ru1 Cl2 120.88(7) . . ?
C5 Ru1 Cl2 94.11(6) . . ?
P1 Ru1 Cl2 82.64(2) . . ?
C8 Ru1 Cl1 119.70(6) . . ?
C9 Ru1 Cl1 157.55(6) . . ?
C4 Ru1 Cl1 150.14(6) . . ?
C7 Ru1 Cl1 90.73(6) . . ?
C6 Ru1 Cl1 89.09(7) . . ?
C5 Ru1 Cl1 113.09(6) . . ?
P1 Ru1 Cl1 87.74(2) . . ?
Cl2 Ru1 Cl1 87.57(2) . . ?
C11 O11 H11O 101(2) . . ?

loop_
_geom_bond_atom_site_label_1
_geom_bond_atom_site_label_2
_geom_bond_distance
_geom_bond_site_symmetry_2
_geom_bond_publ_flag
C1 C3 1.517(4) . ?
C1 H1A 0.96 . ?
C1 H1B 0.96 . ?
C1 H1C 0.96 . ?
C2 C3 1.522(4) . ?
C2 H2A 0.96 . ?
C2 H2B 0.96 . ?
C2 H2C 0.96 . ?
C3 C4 1.515(3) . ?
C3 H3 0.98 . ?
C4 C9 1.406(3) . ?
C4 C5 1.430(3) . ?
C4 Ru1 2.216(2) . ?
C5 C6 1.384(3) . ?
C5 Ru1 2.247(2) . ?
C5 H5 0.93 . ?
C6 C7 1.425(3) . ?
C6 Ru1 2.238(2) . ?
C6 H6 0.93 . ?
C7 C8 1.411(3) . ?
C7 C10 1.502(3) . ?
C7 Ru1 2.219(2) . ?
C8 C9 1.419(3) . ?
C8 Ru1 2.171(2) . ?
C8 H8 0.93 . ?
C9 Ru1 2.190(2) . ?
C9 H9 0.93 . ?
C10 H10A 0.96 . ?
C10 H10B 0.96 . ?
C10 H10C 0.96 . ?
C11 O11 1.408(3) . ?
C11 P1 1.848(2) . ?
C11 H11A 0.97 . ?
C11 H11B 0.97 . ?
C21 C22 1.389(3) . ?
C21 C26 1.396(3) . ?
C21 P1 1.814(2) . ?
C22 C23 1.383(3) . ?
C22 H22 0.93 . ?
C23 C24 1.380(3) . ?
C23 H23 0.93 . ?
C24 O24 1.369(3) . ?
C24 C25 1.379(3) . ?
C25 C26 1.380(3) . ?
C25 H25 0.93 . ?
C26 H26 0.93 . ?
C27 O24 1.423(3) . ?
C27 H27A 0.96 . ?
C27 H27B 0.96 . ?
C27 H27C 0.96 . ?
C31 C32 1.386(3) . ?
C31 C36 1.394(3) . ?
C31 P1 1.814(2) . ?
C32 C33 1.385(3) . ?
C32 H32 0.93 . ?
C33 C34 1.378(3) . ?
C33 H33 0.93 . ?
C34 O34 1.360(3) . ?
C34 C35 1.389(3) . ?
C35 C36 1.371(3) . ?
C35 H35 0.93 . ?
C36 H36 0.93 . ?
C37 O34 1.432(4) . ?
C37 H37A 0.96 . ?
C37 H37B 0.96 . ?
C37 H37C 0.96 . ?
P1 Ru1 2.3511(5) . ?
Cl1 Ru1 2.4262(6) . ?
Cl2 Ru1 2.4108(6) . ?
O11 H11O 0.77(3) . ?

loop_
_geom_torsion_atom_site_label_1
_geom_torsion_atom_site_label_2
_geom_torsion_atom_site_label_3
_geom_torsion_atom_site_label_4
_geom_torsion
_geom_torsion_site_symmetry_1
_geom_torsion_site_symmetry_2
_geom_torsion_site_symmetry_3
_geom_torsion_site_symmetry_4
_geom_torsion_publ_flag
C1 C3 C4 C9 33.6(3) . . . . ?
C2 C3 C4 C9 -90.2(3) . . . . ?
C1 C3 C4 C5 -150.2(2) . . . . ?
C2 C3 C4 C5 85.9(3) . . . . ?
C1 C3 C4 Ru1 -58.6(3) . . . . ?
C2 C3 C4 Ru1 177.6(2) . . . . ?
C9 C4 C5 C6 -2.5(3) . . . . ?
C3 C4 C5 C6 -178.8(2) . . . . ?
Ru1 C4 C5 C6 52.7(2) . . . . ?
C9 C4 C5 Ru1 -55.18(17) . . . . ?
C3 C4 C5 Ru1 128.5(2) . . . . ?
C4 C5 C6 C7 0.8(4) . . . . ?
Ru1 C5 C6 C7 52.8(2) . . . . ?
C4 C5 C6 Ru1 -52.0(2) . . . . ?
C5 C6 C7 C8 0.7(4) . . . . ?
Ru1 C6 C7 C8 54.35(18) . . . . ?
C5 C6 C7 C10 179.6(2) . . . . ?
Ru1 C6 C7 C10 -126.8(2) . . . . ?
C5 C6 C7 Ru1 -53.6(2) . . . . ?
C6 C7 C8 C9 -0.6(3) . . . . ?
C10 C7 C8 C9 -179.4(2) . . . . ?
Ru1 C7 C8 C9 55.10(19) . . . . ?
C6 C7 C8 Ru1 -55.67(19) . . . . ?
C10 C7 C8 Ru1 125.5(2) . . . . ?
C5 C4 C9 C8 2.6(3) . . . . ?
C3 C4 C9 C8 178.7(2) . . . . ?
Ru1 C4 C9 C8 -53.63(18) . . . . ?
C5 C4 C9 Ru1 56.21(18) . . . . ?
C3 C4 C9 Ru1 -127.6(2) . . . . ?
C7 C8 C9 C4 -1.1(3) . . . . ?
Ru1 C8 C9 C4 54.61(18) . . . . ?
C7 C8 C9 Ru1 -55.7(2) . . . . ?
C26 C21 C22 C23 -2.2(3) . . . . ?
P1 C21 C22 C23 170.13(18) . . . . ?
C21 C22 C23 C24 0.7(4) . . . . ?
C22 C23 C24 O24 -177.6(2) . . . . ?
C22 C23 C24 C25 2.1(4) . . . . ?
O24 C24 C25 C26 176.4(2) . . . . ?
C23 C24 C25 C26 -3.3(4) . . . . ?
C24 C25 C26 C21 1.8(4) . . . . ?
C22 C21 C26 C25 0.9(3) . . . . ?
P1 C21 C26 C25 -170.93(19) . . . . ?
C36 C31 C32 C33 0.4(3) . . . . ?
P1 C31 C32 C33 -172.96(17) . . . . ?
C31 C32 C33 C34 0.9(4) . . . . ?
C32 C33 C34 O34 178.2(2) . . . . ?
C32 C33 C34 C35 -1.6(4) . . . . ?
O34 C34 C35 C36 -178.8(2) . . . . ?
C33 C34 C35 C36 1.0(4) . . . . ?
C34 C35 C36 C31 0.4(4) . . . . ?
C32 C31 C36 C35 -1.0(3) . . . . ?
P1 C31 C36 C35 172.26(19) . . . . ?
C25 C24 O24 C27 -160.6(3) . . . . ?
C23 C24 O24 C27 19.1(4) . . . . ?
C33 C34 O34 C37 7.6(4) . . . . ?
C35 C34 O34 C37 -172.6(3) . . . . ?
C32 C31 P1 C21 -48.5(2) . . . . ?
C36 C31 P1 C21 138.37(18) . . . . ?
C32 C31 P1 C11 -155.42(18) . . . . ?
C36 C31 P1 C11 31.5(2) . . . . ?
C32 C31 P1 Ru1 80.01(18) . . . . ?
C36 C31 P1 Ru1 -93.10(18) . . . . ?
C22 C21 P1 C31 163.37(17) . . . . ?
C26 C21 P1 C31 -24.8(2) . . . . ?
C22 C21 P1 C11 -87.62(19) . . . . ?
C26 C21 P1 C11 84.2(2) . . . . ?
C22 C21 P1 Ru1 36.32(19) . . . . ?
C26 C21 P1 Ru1 -151.89(17) . . . . ?
O11 C11 P1 C31 56.29(19) . . . . ?
O11 C11 P1 C21 -53.38(19) . . . . ?
O11 C11 P1 Ru1 -179.05(14) . . . . ?
